data_2005501
loop_
_publ_author_name
'Vij, A.'
'Staples, R. J.'
'Kirchmeier, R. L.'
'Shreeve, J. M.'

_publ_section_title
;
 Monospiroaryloxyphosphazenes: <i>p</i>-Fluorophenoxy Derivatives
 Containing the 1,2-Phenylenedioxy and 2,3-Naphthalenedioxy Groups
;
_journal_issue 10
_journal_name_full 'Acta Crystallographica Section C'
_journal_page_first 2515
_journal_page_last 2520
_journal_paper_doi 10.1107/S0108270196005859
_journal_volume 52
_journal_year 1996
_chemical_formula_sum 'C30 H20 F4 N3 O6 P3'
_chemical_formula_weight 687.40
_chemical_name_common
;
Monospiro(1,2-phenylenedioxy)tetrakis(parafluorophenoxy)cyclotriphosphazene
;
_chemical_name_systematic ?
_space_group_IT_number 2
_symmetry_cell_setting triclinic
_symmetry_space_group_name_Hall '-P 1'
_symmetry_space_group_name_H-M 'P -1'
_audit_creation_method SHELXL
_cell_angle_alpha 62.0400(10)
_cell_angle_beta 74.1750(10)
_cell_angle_gamma 63.7950(10)
_cell_formula_units_Z 2
_cell_length_a 11.3869(3)
_cell_length_b 12.6938(4)
_cell_length_c 12.8468(4)
_cell_measurement_reflns_used 131
_cell_measurement_temperature 203(2)
_cell_measurement_theta_max 27.53
_cell_measurement_theta_min 1.8
_cell_volume 1466.53(8)
_computing_cell_refinement 'Siemens SMART 4.043'
_computing_data_collection 'Siemens SMART 4.043'
_computing_data_reduction 'Siemens SAINT 4.035'
_computing_molecular_graphics 'Siemens SHELXTL 5.03'
_computing_publication_material 'Siemens SHELXTL 5.03'
_computing_structure_refinement 'SHELXL-93 (Sheldrick, 1993)'
_computing_structure_solution 'SHELXS86 (Sheldrick, 1990)'
_diffrn_ambient_temperature 203(2)
_diffrn_measurement_device 'Siemens CCD'
_diffrn_measurement_method \w
_diffrn_radiation_monochromator graphite
_diffrn_radiation_source 'fine-focus sealed tube'
_diffrn_radiation_type MoK\a
_diffrn_radiation_wavelength 0.71073
_diffrn_reflns_av_R_equivalents 0.0249
_diffrn_reflns_av_sigmaI/netI 0.0398
_diffrn_reflns_limit_h_max 9
_diffrn_reflns_limit_h_min -14
_diffrn_reflns_limit_k_max 11
_diffrn_reflns_limit_k_min -16
_diffrn_reflns_limit_l_max 16
_diffrn_reflns_limit_l_min -15
_diffrn_reflns_number 8172
_diffrn_reflns_theta_max 27.53
_diffrn_reflns_theta_min 1.80
_diffrn_standards_decay_% none
_diffrn_standards_interval_count 'start and end of data collection'
_diffrn_standards_number '50 frames'
_exptl_absorpt_coefficient_mu 0.279
_exptl_absorpt_correction_T_max 0.9803
_exptl_absorpt_correction_T_min 0.8434
_exptl_absorpt_correction_type 'semi-empirical (Siemens, 1995a)'
_exptl_crystal_colour colorless
_exptl_crystal_density_diffrn 1.557
_exptl_crystal_density_method 'not measured'
_exptl_crystal_description block
_exptl_crystal_F_000 700
_exptl_crystal_size_max 0.35
_exptl_crystal_size_mid 0.20
_exptl_crystal_size_min 0.15
_refine_diff_density_max 0.254
_refine_diff_density_min -0.338
_refine_ls_extinction_coef 0.0067(8)
_refine_ls_extinction_method SHELXL93
_refine_ls_goodness_of_fit_all 1.037
_refine_ls_goodness_of_fit_obs 1.046
_refine_ls_hydrogen_treatment
;
H atoms obtained from difference map and all parameters refined, with
C---H 0.90(3)--0.99(3)\%A
;
_refine_ls_matrix_type full
_refine_ls_number_parameters 496
_refine_ls_number_reflns 5587
_refine_ls_number_restraints 0
_refine_ls_restrained_S_all 1.041
_refine_ls_restrained_S_obs 1.046
_refine_ls_R_factor_all 0.0597
_refine_ls_R_factor_obs 0.0454
_refine_ls_shift/esd_max -0.001
_refine_ls_shift/esd_mean 0.000
_refine_ls_structure_factor_coef Fsqd
_refine_ls_weighting_scheme
;
calc w = 1/[\s^2^(Fo^2^) + (0.0472P)^2^ + 1.3332P]
where P = (F~o~^2^ + 2F~c~^2^)/3
;
_refine_ls_wR_factor_all 0.1157
_refine_ls_wR_factor_obs 0.1051
_reflns_number_observed 4645
_reflns_number_total 5588
_reflns_observed_criterion >2sigma(I)
_cod_data_source_file fg1172.cif
_cod_data_source_block 1
_cod_database_code 2005501

loop_
_symmetry_equiv_pos_as_xyz
'x, y, z'
'-x, -y, -z'

loop_
_atom_site_aniso_label
_atom_site_aniso_U_11
_atom_site_aniso_U_22
_atom_site_aniso_U_33
_atom_site_aniso_U_12
_atom_site_aniso_U_13
_atom_site_aniso_U_23
P1 0.0304(3) 0.0289(3) 0.0224(3) -0.0059(3) -0.0054(3) -0.0092(3)
P2 0.0265(3) 0.0246(3) 0.0241(3) -0.0065(3) -0.0031(2) -0.0084(3)
P3 0.0293(3) 0.0273(3) 0.0269(3) -0.0087(3) -0.0048(3) -0.0102(3)
F10 0.0405(10) 0.0484(10) 0.0609(12) 0.0012(8) -0.0008(8) -0.0303(9)
F16 0.0511(11) 0.0684(13) 0.0758(14) -0.0154(10) 0.0249(10) -0.0464(12)
F22 0.0390(10) 0.0827(14) 0.0675(13) -0.0143(10) 0.0115(9) -0.0486(12)
F28 0.0529(13) 0.079(2) 0.087(2) -0.0023(11) -0.0379(12) -0.0018(13)
O1 0.0345(10) 0.0351(10) 0.0240(9) -0.0010(8) -0.0062(7) -0.0120(8)
O2 0.0337(10) 0.0345(10) 0.0248(9) -0.0020(8) -0.0058(7) -0.0125(8)
O3 0.0282(9) 0.0282(9) 0.0304(9) -0.0051(7) 0.0010(7) -0.0087(8)
O4 0.0288(9) 0.0272(9) 0.0323(9) -0.0091(7) 0.0019(7) -0.0121(8)
O5 0.0283(9) 0.0332(10) 0.0404(10) -0.0089(8) -0.0035(8) -0.0196(8)
O6 0.0287(9) 0.0371(10) 0.0309(10) -0.0092(8) -0.0016(7) -0.0141(8)
N1 0.0315(11) 0.0318(11) 0.0286(11) -0.0098(9) -0.0074(9) -0.0103(9)
N2 0.0327(11) 0.0268(11) 0.0242(10) -0.0090(9) -0.0065(8) -0.0082(9)
N3 0.0409(13) 0.0307(12) 0.0291(11) -0.0142(10) -0.0082(10) -0.0059(9)
C1 0.0312(13) 0.0278(12) 0.0237(12) -0.0107(10) -0.0032(10) -0.0080(10)
C2 0.0294(13) 0.0275(12) 0.0251(12) -0.0100(10) -0.0061(10) -0.0083(10)
C3 0.0388(15) 0.0392(15) 0.0256(13) -0.0196(12) 0.0007(11) -0.0127(12)
C4 0.050(2) 0.0366(15) 0.0251(14) -0.0212(13) -0.0104(12) -0.0036(12)
C5 0.0362(15) 0.0323(14) 0.0385(15) -0.0108(12) -0.0142(12) -0.0072(12)
C6 0.0316(14) 0.0302(13) 0.0329(14) -0.0090(11) -0.0052(11) -0.0116(11)
C7 0.0233(12) 0.0290(13) 0.0296(13) -0.0083(10) -0.0008(10) -0.0106(10)
C8 0.0307(14) 0.040(2) 0.0307(14) -0.0088(12) -0.0020(11) -0.0115(12)
C9 0.0318(14) 0.038(2) 0.038(2) -0.0040(12) -0.0086(12) -0.0089(13)
C10 0.0287(13) 0.0332(14) 0.043(2) -0.0069(11) -0.0006(11) -0.0178(12)
C11 0.0380(15) 0.042(2) 0.0343(15) -0.0131(12) -0.0018(12) -0.0195(13)
C12 0.0316(14) 0.0319(14) 0.0320(14) -0.0105(11) -0.0066(11) -0.0085(11)
C13 0.0295(13) 0.0265(12) 0.0306(13) -0.0117(10) 0.0021(10) -0.0141(10)
C14 0.0354(14) 0.0315(14) 0.0332(14) -0.0095(11) -0.0028(11) -0.0137(11)
C15 0.0350(15) 0.0346(15) 0.048(2) -0.0091(12) -0.0029(13) -0.0166(13)
C16 0.0342(15) 0.045(2) 0.055(2) -0.0153(13) 0.0130(13) -0.0311(15)
C17 0.053(2) 0.057(2) 0.034(2) -0.031(2) 0.0106(13) -0.0239(14)
C18 0.0354(14) 0.0370(15) 0.0329(14) -0.0146(12) -0.0040(12) -0.0129(12)
C19 0.0277(13) 0.0299(13) 0.0348(14) -0.0096(10) -0.0045(10) -0.0154(11)
C20 0.0360(14) 0.0310(14) 0.0304(14) -0.0108(11) -0.0028(11) -0.0102(11)
C21 0.0310(14) 0.041(2) 0.044(2) -0.0034(12) -0.0089(12) -0.0180(13)
C22 0.0323(14) 0.050(2) 0.046(2) -0.0157(13) 0.0050(12) -0.0285(14)
C23 0.050(2) 0.045(2) 0.0328(15) -0.0215(14) 0.0009(13) -0.0192(13)
C24 0.044(2) 0.0297(14) 0.0333(14) -0.0111(12) -0.0093(12) -0.0115(12)
C25 0.0213(12) 0.0346(14) 0.0348(14) -0.0091(10) 0.0015(10) -0.0116(11)
C26 0.0340(15) 0.040(2) 0.039(2) -0.0121(13) -0.0010(12) -0.0148(13)
C27 0.034(2) 0.062(2) 0.039(2) -0.0167(15) -0.0042(13) -0.013(2)
C28 0.037(2) 0.052(2) 0.055(2) -0.0099(15) -0.0153(15) -0.004(2)
C29 0.046(2) 0.036(2) 0.088(3) 0.0012(15) -0.014(2) -0.020(2)
C30 0.044(2) 0.042(2) 0.063(2) -0.0093(14) -0.005(2) -0.025(2)

loop_
_atom_site_label
_atom_site_occupancy
_atom_site_fract_x
_atom_site_fract_y
_atom_site_fract_z
_atom_site_U_iso_or_equiv
_atom_site_thermal_displace_type
_atom_site_calc_flag
_atom_site_type_symbol
P1 1 0.01642(6) 0.72563(6) 0.50207(5) 0.0290(2) Uani d P
P2 1 0.05103(6) 0.51369(6) 0.71788(5) 0.0266(2) Uani d P
P3 1 0.18942(6) 0.67331(6) 0.64997(6) 0.0283(2) Uani d P
F10 1 -0.4912(2) 0.8531(2) 0.9499(2) 0.0542(5) Uani d F
F16 1 0.5815(2) 0.1253(2) 0.5353(2) 0.0673(6) Uani d F
F22 1 -0.3020(2) 0.9950(2) 0.9119(2) 0.0621(5) Uani d F
F28 1 0.7379(2) 0.3040(2) 0.9135(2) 0.0882(8) Uani d F
O1 1 -0.1230(2) 0.8461(2) 0.48146(15) 0.0351(4) Uani d O
O2 1 0.0471(2) 0.7337(2) 0.36878(15) 0.0343(4) Uani d O
O3 1 -0.0619(2) 0.4958(2) 0.8213(2) 0.0332(4) Uani d O
O4 1 0.1156(2) 0.3660(2) 0.74237(15) 0.0309(4) Uani d O
O5 1 0.1748(2) 0.7627(2) 0.7111(2) 0.0328(4) Uani d O
O6 1 0.3425(2) 0.6286(2) 0.6145(2) 0.0335(4) Uani d O
N1 1 -0.0074(2) 0.5982(2) 0.5920(2) 0.0311(5) Uani d N
N2 1 0.1469(2) 0.5567(2) 0.7441(2) 0.0287(5) Uani d N
N3 1 0.1211(2) 0.7571(2) 0.5293(2) 0.0346(5) Uani d N
C1 1 -0.1462(2) 0.9057(2) 0.3618(2) 0.0284(5) Uani d C
C2 1 -0.0486(2) 0.8423(2) 0.2975(2) 0.0277(5) Uani d C
C3 1 -0.0484(3) 0.8861(3) 0.1769(2) 0.0334(6) Uani d C
H3 1 0.0212(27) 0.8412(26) 0.1335(24) 0.034(7) Uiso d H
C4 1 -0.1546(3) 0.9970(3) 0.1239(2) 0.0371(6) Uani d C
H4 1 -0.1560(30) 1.0282(30) 0.0433(29) 0.052(9) Uiso d H
C5 1 -0.2535(3) 1.0592(3) 0.1892(2) 0.0369(6) Uani d C
H5 1 -0.3263(31) 1.1365(31) 0.1489(28) 0.054(9) Uiso d H
C6 1 -0.2521(3) 1.0144(2) 0.3112(2) 0.0324(6) Uani d C
H6 1 -0.3138(27) 1.0558(26) 0.3585(24) 0.034(7) Uiso d H
C7 1 -0.1680(2) 0.5949(2) 0.8477(2) 0.0287(5) Uani d C
C8 1 -0.2518(3) 0.6977(3) 0.7636(2) 0.0368(6) Uani d C
H8 1 -0.2351(30) 0.7038(29) 0.6858(29) 0.048(9) Uiso d H
C9 1 -0.3610(3) 0.7858(3) 0.7984(3) 0.0410(7) Uani d C
H9 1 -0.4183(28) 0.8550(27) 0.7414(25) 0.038(8) Uiso d H
C10 1 -0.3836(3) 0.7671(3) 0.9150(3) 0.0363(6) Uani d C
C11 1 -0.3013(3) 0.6650(3) 0.9998(3) 0.0372(6) Uani d C
H11 1 -0.3195(30) 0.6525(29) 1.0820(28) 0.050(9) Uiso d H
C12 1 -0.1910(3) 0.5785(3) 0.9649(2) 0.0333(6) Uani d C
H12 1 -0.1307(26) 0.5090(26) 1.0210(24) 0.033(7) Uiso d H
C13 1 0.2369(2) 0.3122(2) 0.6854(2) 0.0282(5) Uani d C
C14 1 0.3362(3) 0.2152(3) 0.7564(2) 0.0343(6) Uani d C
H14 1 0.3206(29) 0.1916(28) 0.8427(28) 0.049(9) Uiso d H
C15 1 0.4538(3) 0.1526(3) 0.7057(3) 0.0409(7) Uani d C
H15 1 0.5246(32) 0.0836(31) 0.7534(28) 0.053(9) Uiso d H
C16 1 0.4670(3) 0.1890(3) 0.5857(3) 0.0436(7) Uani d C
C17 1 0.3694(3) 0.2858(3) 0.5134(3) 0.0442(7) Uani d C
H17 1 0.3807(29) 0.3116(29) 0.4281(28) 0.048(9) Uiso d H
C18 1 0.2508(3) 0.3492(3) 0.5636(2) 0.0348(6) Uani d C
H18 1 0.1782(28) 0.4137(27) 0.5187(25) 0.037(8) Uiso d H
C19 1 0.0510(2) 0.8212(2) 0.7618(2) 0.0297(5) Uani d C
C20 1 -0.0438(3) 0.9259(3) 0.6894(2) 0.0341(6) Uani d C
H20 1 -0.0241(29) 0.9558(29) 0.6075(28) 0.045(8) Uiso d H
C21 1 -0.1640(3) 0.9859(3) 0.7403(3) 0.0408(7) Uani d C
H21 1 -0.2305(30) 1.0581(29) 0.6904(27) 0.046(8) Uiso d H
C22 1 -0.1839(3) 0.9373(3) 0.8615(3) 0.0403(7) Uani d C
C23 1 -0.0904(3) 0.8344(3) 0.9345(3) 0.0407(7) Uani d C
H23 1 -0.1063(32) 0.8008(31) 1.0220(30) 0.060(10) Uiso d H
C24 1 0.0298(3) 0.7758(3) 0.8835(2) 0.0357(6) Uani d C
H24 1 0.0959(31) 0.7065(31) 0.9296(29) 0.053(9) Uiso d H
C25 1 0.4389(2) 0.5440(2) 0.6966(2) 0.0326(6) Uani d C
C26 1 0.4583(3) 0.5816(3) 0.7738(3) 0.0390(6) Uani d C
H26 1 0.4045(28) 0.6643(28) 0.7740(24) 0.038(8) Uiso d H
C27 1 0.5604(3) 0.4993(3) 0.8473(3) 0.0481(8) Uani d C
H27 1 0.5772(34) 0.5192(34) 0.8992(32) 0.063(11) Uiso d H
C28 1 0.6379(3) 0.3846(3) 0.8403(3) 0.0554(9) Uani d C
C29 1 0.6205(4) 0.3460(3) 0.7644(4) 0.0638(10) Uani d C
H29 1 0.6788(40) 0.2661(40) 0.7633(35) 0.084(13) Uiso d H
C30 1 0.5185(3) 0.4276(3) 0.6905(3) 0.0507(8) Uani d C
H30 1 0.5026(34) 0.4081(34) 0.6347(33) 0.066(11) Uiso d H

loop_
_atom_type_symbol
_atom_type_description
_atom_type_scat_dispersion_real
_atom_type_scat_dispersion_imag
_atom_type_scat_source
C C 0.0033 0.0016 'International Tables Vol C Tables 4.2.6.8 and 6.1.1.4'
H H 0.0000 0.0000 'International Tables Vol C Tables 4.2.6.8 and 6.1.1.4'
N N 0.0061 0.0033 'International Tables Vol C Tables 4.2.6.8 and 6.1.1.4'
O O 0.0106 0.0060 'International Tables Vol C Tables 4.2.6.8 and 6.1.1.4'
F F 0.0171 0.0103 'International Tables Vol C Tables 4.2.6.8 and 6.1.1.4'
P P 0.1023 0.0942 'International Tables Vol C Tables 4.2.6.8 and 6.1.1.4'

loop_
_geom_angle_atom_site_label_1
_geom_angle_atom_site_label_2
_geom_angle_atom_site_label_3
_geom_angle
_geom_angle_publ_flag
N3 P1 N1 117.91(11) yes
N3 P1 O2 109.61(11) yes
N1 P1 O2 110.93(11) yes
N3 P1 O1 110.30(11) yes
N1 P1 O1 109.35(11) yes
O2 P1 O1 96.68(9) yes
N2 P2 O4 110.94(10) yes
N2 P2 O3 111.51(11) yes
O4 P2 O3 93.54(9) yes
N2 P2 N1 116.26(11) yes
O4 P2 N1 111.19(10) yes
O3 P2 N1 111.16(10) yes
O6 P3 N3 106.03(11) yes
O6 P3 N2 112.04(10) yes
N3 P3 N2 117.53(11) yes
O6 P3 O5 99.94(10) yes
N3 P3 O5 110.35(11) yes
N2 P3 O5 109.51(10) yes
C1 O1 P1 109.65(15) yes
C2 O2 P1 109.72(15) yes
C7 O3 P2 126.0(2) yes
C13 O4 P2 122.9(2) yes
C19 O5 P3 119.80(15) yes
C25 O6 P3 124.1(2) yes
P1 N1 P2 122.76(13) yes
P2 N2 P3 122.97(13) yes
P1 N3 P3 121.73(14) yes
C6 C1 C2 122.6(2) ?
C6 C1 O1 125.7(2) ?
C2 C1 O1 111.7(2) ?
C3 C2 C1 122.0(2) ?
C3 C2 O2 126.1(2) ?
C1 C2 O2 111.9(2) ?
C2 C3 C4 116.2(3) ?
C5 C4 C3 121.6(2) ?
C4 C5 C6 121.7(3) ?
C1 C6 C5 116.0(2) ?
C12 C7 C8 121.3(2) ?
C12 C7 O3 116.3(2) ?
C8 C7 O3 122.1(2) ?
C7 C8 C9 119.0(3) ?
C10 C9 C8 119.0(3) ?
F10 C10 C9 119.3(2) ?
F10 C10 C11 118.0(2) ?
C9 C10 C11 122.7(2) ?
C10 C11 C12 118.4(3) ?
C7 C12 C11 119.6(2) ?
C14 C13 C18 122.0(2) ?
C14 C13 O4 117.2(2) ?
C18 C13 O4 120.6(2) ?
C13 C14 C15 119.4(3) ?
C16 C15 C14 118.4(3) ?
F16 C16 C15 118.8(3) ?
F16 C16 C17 118.3(3) ?
C15 C16 C17 123.0(3) ?
C16 C17 C18 119.0(3) ?
C13 C18 C17 118.2(3) ?
C24 C19 C20 121.6(2) ?
C24 C19 O5 118.6(2) ?
C20 C19 O5 119.7(2) ?
C19 C20 C21 119.3(3) ?
C22 C21 C20 118.1(3) ?
F22 C22 C21 118.4(3) ?
F22 C22 C23 118.4(3) ?
C21 C22 C23 123.3(3) ?
C22 C23 C24 118.5(3) ?
C19 C24 C23 119.3(3) ?
C30 C25 C26 121.6(3) ?
C30 C25 O6 117.4(3) ?
C26 C25 O6 120.7(2) ?
C25 C26 C27 119.0(3) ?
C28 C27 C26 118.6(3) ?
C27 C28 C29 123.2(3) ?
C27 C28 F28 118.1(3) ?
C29 C28 F28 118.7(3) ?
C28 C29 C30 118.7(3) ?
C25 C30 C29 118.8(3) ?

loop_
_geom_bond_atom_site_label_1
_geom_bond_atom_site_label_2
_geom_bond_distance
_geom_bond_publ_flag
P1 N3 1.576(2) yes
P1 N1 1.577(2) yes
P1 O2 1.614(2) yes
P1 O1 1.623(2) yes
P2 N2 1.582(2) yes
P2 O4 1.584(2) yes
P2 O3 1.585(2) yes
P2 N1 1.593(2) yes
P3 O6 1.582(2) yes
P3 N3 1.588(2) yes
P3 N2 1.588(2) yes
P3 O5 1.591(2) yes
F10 C10 1.368(3) yes
F16 C16 1.368(3) yes
F22 C22 1.365(3) yes
F28 C28 1.371(3) yes
O1 C1 1.400(3) yes
O2 C2 1.400(3) yes
O3 C7 1.411(3) yes
O4 C13 1.412(3) yes
O5 C19 1.412(3) yes
O6 C25 1.414(3) yes
C1 C6 1.377(3) yes
C1 C2 1.379(3) yes
C2 C3 1.378(3) yes
C3 C4 1.398(4) yes
C4 C5 1.385(4) yes
C5 C6 1.397(4) yes
C7 C12 1.385(4) ?
C7 C8 1.386(4) ?
C8 C9 1.390(4) ?
C9 C10 1.370(4) ?
C10 C11 1.380(4) ?
C11 C12 1.387(4) ?
C13 C14 1.381(4) ?
C13 C18 1.391(4) ?
C14 C15 1.385(4) ?
C15 C16 1.371(4) ?
C16 C17 1.377(4) ?
C17 C18 1.392(4) ?
C19 C24 1.380(4) ?
C19 C20 1.385(4) ?
C20 C21 1.392(4) ?
C21 C22 1.373(4) ?
C22 C23 1.374(4) ?
C23 C24 1.388(4) ?
C25 C30 1.378(4) ?
C25 C26 1.384(4) ?
C26 C27 1.391(4) ?
C27 C28 1.360(5) ?
C28 C29 1.368(5) ?
C29 C30 1.393(5) ?
C3 H3 0.96(3) ?
C4 H4 0.92(3) ?
C5 H5 0.98(3) ?
C6 H6 0.94(3) ?
C8 H8 0.94(3) ?
C9 H9 0.94(3) ?
C11 H11 0.97(3) ?
C12 H12 0.95(3) ?
C14 H14 0.99(3) ?
C15 H15 0.97(3) ?
C17 H17 0.97(3) ?
C18 H18 0.95(3) ?
C20 H20 0.93(3) ?
C21 H21 0.96(3) ?
C23 H23 0.99(3) ?
C24 H24 0.93(3) ?
C26 H26 0.95(3) ?
C27 H27 0.90(3) ?
C29 H29 0.94(4) ?
C30 H30 0.94(4) ?

loop_
_geom_torsion_atom_site_label_1
_geom_torsion_atom_site_label_2
_geom_torsion_atom_site_label_3
_geom_torsion_atom_site_label_4
_geom_torsion
N3 P1 O1 C1 108.8(2)
N1 P1 O1 C1 -120.0(2)
O2 P1 O1 C1 -5.0(2)
N3 P1 O2 C2 -108.8(2)
N1 P1 O2 C2 119.2(2)
O1 P1 O2 C2 5.5(2)
N2 P2 O3 C7 70.7(2)
O4 P2 O3 C7 -175.1(2)
N1 P2 O3 C7 -60.8(2)
N2 P2 O4 C13 -57.6(2)
O3 P2 O4 C13 -172.2(2)
N1 P2 O4 C13 73.5(2)
O6 P3 O5 C19 -177.5(2)
N3 P3 O5 C19 71.1(2)
N2 P3 O5 C19 -59.7(2)
N3 P3 O6 C25 -175.3(2)
N2 P3 O6 C25 -45.9(2)
O5 P3 O6 C25 70.0(2)
N3 P1 N1 P2 10.5(2)
O2 P1 N1 P2 138.03(14)
O1 P1 N1 P2 -116.52(15)
N2 P2 N1 P1 -5.8(2)
O4 P2 N1 P1 -133.99(14)
O3 P2 N1 P1 123.24(15)
O4 P2 N2 P3 125.69(14)
O3 P2 N2 P3 -131.49(14)
N1 P2 N2 P3 -2.6(2)
O6 P3 N2 P2 -117.31(15)
N3 P3 N2 P2 5.8(2)
O5 P3 N2 P2 132.76(14)
N1 P1 N3 P3 -7.0(2)
O2 P1 N3 P3 -135.14(15)
O1 P1 N3 P3 119.6(2)
O6 P3 N3 P1 125.3(2)
N2 P3 N3 P1 -0.8(2)
O5 P3 N3 P1 -127.34(15)
P1 O1 C1 C6 -177.0(2)
P1 O1 C1 C2 3.0(3)
C6 C1 C2 C3 2.0(4)
O1 C1 C2 C3 -177.9(2)
C6 C1 C2 O2 -179.0(2)
O1 C1 C2 O2 1.0(3)
P1 O2 C2 C3 174.3(2)
P1 O2 C2 C1 -4.6(3)
C1 C2 C3 C4 -1.3(4)
O2 C2 C3 C4 179.9(2)
C2 C3 C4 C5 0.2(4)
C3 C4 C5 C6 0.2(4)
C2 C1 C6 C5 -1.5(4)
O1 C1 C6 C5 178.4(2)
C4 C5 C6 C1 0.4(4)
P2 O3 C7 C12 -130.9(2)
P2 O3 C7 C8 54.5(3)
C12 C7 C8 C9 0.0(4)
O3 C7 C8 C9 174.3(2)
C7 C8 C9 C10 -1.1(4)
C8 C9 C10 F10 -179.7(3)
C8 C9 C10 C11 0.9(5)
F10 C10 C11 C12 -179.0(2)
C9 C10 C11 C12 0.4(4)
C8 C7 C12 C11 1.3(4)
O3 C7 C12 C11 -173.4(2)
C10 C11 C12 C7 -1.4(4)
P2 O4 C13 C14 121.1(2)
P2 O4 C13 C18 -64.0(3)
C18 C13 C14 C15 0.3(4)
O4 C13 C14 C15 175.1(2)
C13 C14 C15 C16 -0.4(4)
C14 C15 C16 F16 -178.2(3)
C14 C15 C16 C17 0.7(5)
F16 C16 C17 C18 178.1(3)
C15 C16 C17 C18 -0.7(5)
C14 C13 C18 C17 -0.4(4)
O4 C13 C18 C17 -175.0(2)
C16 C17 C18 C13 0.6(4)
P3 O5 C19 C24 107.7(2)
P3 O5 C19 C20 -75.4(3)
C24 C19 C20 C21 -0.8(4)
O5 C19 C20 C21 -177.7(2)
C19 C20 C21 C22 -0.6(4)
C20 C21 C22 F22 -179.4(3)
C20 C21 C22 C23 1.3(5)
F22 C22 C23 C24 -179.9(2)
C21 C22 C23 C24 -0.5(5)
C20 C19 C24 C23 1.6(4)
O5 C19 C24 C23 178.5(2)
C22 C23 C24 C19 -0.9(4)
P3 O6 C25 C30 116.4(3)
P3 O6 C25 C26 -68.3(3)
C30 C25 C26 C27 -0.3(4)
O6 C25 C26 C27 -175.4(2)
C25 C26 C27 C28 0.2(5)
C26 C27 C28 C29 0.0(5)
C26 C27 C28 F28 -179.7(3)
C27 C28 C29 C30 -0.1(6)
F28 C28 C29 C30 179.7(3)
C26 C25 C30 C29 0.2(5)
O6 C25 C30 C29 175.4(3)
C28 C29 C30 C25 0.0(5)

loop_
_cod_related_entry_id
_cod_related_entry_database
_cod_related_entry_code
1 ChemSpider 21138091
